data_1529315
loop_
_publ_author_name
'Villanueva, Omar'
'Weldy, Nina Mace'
'Blakey, Simon B.'
'MacBeth, Cora E.'

_publ_section_title
;
 Cobalt catalyzed sp3C--H amination utilizing aryl azides
;
_journal_issue 11
_journal_name_full 'Chem. Sci.'
_journal_page_first 6672
_journal_paper_doi 10.1039/C5SC01162K
_journal_volume 6
_journal_year 2015
_chemical_formula_moiety 'C44 H52 Co2 K2 N6 O4'
_chemical_formula_sum 'C44 H52 Co2 K2 N6 O4'
_chemical_formula_weight 924.98
_chemical_name_systematic
;
 ? 
;
_space_group_crystal_system orthorhombic
_space_group_IT_number 70
_space_group_name_Hall '-F 2uv 2vw'
_space_group_name_H-M_alt 'F d d d'
_symmetry_space_group_name_Hall '-F 2uv 2vw'
_symmetry_space_group_name_H-M 'F d d d :2'
_atom_sites_solution_hydrogens geom
_atom_sites_solution_primary direct
_atom_sites_solution_secondary difmap
_audit_creation_date 2014-10-06
_audit_creation_method
;
Olex2 1.2
(compiled 2014.06.27 svn.r2953 for OlexSys, GUI svn.r4855)
;
_audit_update_record
;
2015-03-31 deposited with the CCDC.
2015-07-22 downloaded from the CCDC.
;
_cell_angle_alpha 90.00
_cell_angle_beta 90.00
_cell_angle_gamma 90.00
_cell_formula_units_Z 8
_cell_length_a 10.8136(3)
_cell_length_b 27.5330(7)
_cell_length_c 29.5266(8)
_cell_measurement_reflns_used 6003
_cell_measurement_temperature 293(2)
_cell_measurement_theta_max 67.25
_cell_measurement_theta_min 4.39
_cell_volume 8791.0(4)
_computing_cell_refinement 'SAINT v7.68A (Bruker, 2009)'
_computing_data_collection 'Bruker SMART'
_computing_data_reduction 'SAINT v7.68A (Bruker, 2009)'
_computing_molecular_graphics 'Olex2 (Dolomanov et al., 2009)'
_computing_publication_material 'Olex2 (Dolomanov et al., 2009)'
_computing_structure_refinement 'XL (Sheldrick, 2008)'
_computing_structure_solution 'ShelXS (Sheldrick, 2008)'
_diffrn_ambient_temperature 293(2)
_diffrn_measured_fraction_theta_full 0.983
_diffrn_measured_fraction_theta_max 0.984
_diffrn_measurement_device_type 'CCD area detector'
_diffrn_measurement_method 'phi and omega scans'
_diffrn_radiation_monochromator graphite
_diffrn_radiation_type CuK\a
_diffrn_radiation_wavelength 1.54178
_diffrn_reflns_av_R_equivalents 0.0239
_diffrn_reflns_av_unetI/netI 0.0137
_diffrn_reflns_limit_h_max 12
_diffrn_reflns_limit_h_min -12
_diffrn_reflns_limit_k_max 32
_diffrn_reflns_limit_k_min -32
_diffrn_reflns_limit_l_max 33
_diffrn_reflns_limit_l_min -34
_diffrn_reflns_number 15480
_diffrn_reflns_theta_full 67.91
_diffrn_reflns_theta_max 67.91
_diffrn_reflns_theta_min 4.39
_diffrn_source 'fine-focus sealed tube'
_exptl_absorpt_coefficient_mu 7.994
_exptl_absorpt_correction_T_max 0.7530
_exptl_absorpt_correction_T_min 0.5148
_exptl_absorpt_correction_type multi-scan
_exptl_absorpt_process_details
'SADABS-2008/1 (Bruker,2008) was used for absorption correction. wR2(int) was 0.0983 before and 0.0321 after correction. The Ratio of minimum to maximum transmission is 0.6837. The \l/2 correction factor is 0.0000.'
_exptl_crystal_colour 'dark red'
_exptl_crystal_density_diffrn 1.398
_exptl_crystal_density_method 'not measured'
_exptl_crystal_description rod
_exptl_crystal_F_000 3856
_exptl_crystal_size_max 0.27
_exptl_crystal_size_mid 0.13
_exptl_crystal_size_min 0.12
_refine_diff_density_max 0.243
_refine_diff_density_min -0.395
_refine_diff_density_rms 0.058
_refine_ls_extinction_method none
_refine_ls_goodness_of_fit_ref 1.028
_refine_ls_hydrogen_treatment constr
_refine_ls_matrix_type full
_refine_ls_number_parameters 133
_refine_ls_number_reflns 1971
_refine_ls_number_restraints 0
_refine_ls_restrained_S_all 1.028
_refine_ls_R_factor_all 0.0315
_refine_ls_R_factor_gt 0.0288
_refine_ls_shift/su_max 0.002
_refine_ls_shift/su_mean 0.000
_refine_ls_structure_factor_coef Fsqd
_refine_ls_weighting_details 'calc w=1/[\s^2^(Fo^2^)+(0.0480P)^2^+19.0000P] where P=(Fo^2^+2Fc^2^)/3'
_refine_ls_weighting_scheme calc
_refine_ls_wR_factor_gt 0.0791
_refine_ls_wR_factor_ref 0.0811
_reflns_number_gt 1830
_reflns_number_total 1971
_reflns_threshold_expression >2sigma(I)
_cod_data_source_file c5sc01162k2.cif
_cod_data_source_block ss_1_245
_cod_depositor_comments 'Adding full bibliography for 1529314--1529316.cif.'
_cod_database_code 1529315
_olex2_refinement_description
;
1. Fixed Uiso
 At 1.2 times of:
  All C(H) groups
 At 1.5 times of:
  All C(H,H,H) groups
2.a Me refined with riding coordinates:
 C9(H9a,H9b,H9c), C10(H10a,H10b,H10c), C11(H11a,H11b,H11c)
2.b Aromatic/amide H refined with riding coordinates:
 C2(H2), C3(H3), C4(H4), C6(H6)
;
_olex2_submission_special_instructions 'No special instructions were received'

loop_
_space_group_symop_id
_space_group_symop_operation_xyz
1 'x, y, z'
2 '-x+3/4, -y+3/4, z'
3 '-x+3/4, y, -z+3/4'
4 'x, -y+3/4, -z+3/4'
5 'x, y+1/2, z+1/2'
6 '-x+3/4, -y+5/4, z+1/2'
7 '-x+3/4, y+1/2, -z+5/4'
8 'x, -y+5/4, -z+5/4'
9 'x+1/2, y, z+1/2'
10 '-x+5/4, -y+3/4, z+1/2'
11 '-x+5/4, y, -z+5/4'
12 'x+1/2, -y+3/4, -z+5/4'
13 'x+1/2, y+1/2, z'
14 '-x+5/4, -y+5/4, z'
15 '-x+5/4, y+1/2, -z+3/4'
16 'x+1/2, -y+5/4, -z+3/4'
17 '-x, -y, -z'
18 'x-3/4, y-3/4, -z'
19 'x-3/4, -y, z-3/4'
20 '-x, y-3/4, z-3/4'
21 '-x, -y+1/2, -z+1/2'
22 'x-3/4, y-1/4, -z+1/2'
23 'x-3/4, -y+1/2, z-1/4'
24 '-x, y-1/4, z-1/4'
25 '-x+1/2, -y, -z+1/2'
26 'x-1/4, y-3/4, -z+1/2'
27 'x-1/4, -y, z-1/4'
28 '-x+1/2, y-3/4, z-1/4'
29 '-x+1/2, -y+1/2, -z'
30 'x-1/4, y-1/4, -z'
31 'x-1/4, -y+1/2, z-3/4'
32 '-x+1/2, y-1/4, z-3/4'

loop_
_atom_site_label
_atom_site_type_symbol
_atom_site_fract_x
_atom_site_fract_y
_atom_site_fract_z
_atom_site_U_iso_or_equiv
_atom_site_adp_type
_atom_site_occupancy
_atom_site_calc_flag
_atom_site_site_symmetry_order
_atom_site_refinement_flags_posn
_atom_site_refinement_flags_adp
_atom_site_refinement_flags_occupancy
C1 C 0.01790(16) 0.63766(6) 0.04362(6) 0.0202(4) Uani 1 d 1 . . .
C2 C -0.00932(18) 0.61714(7) 0.00149(6) 0.0256(4) Uani 1 d 1 . . .
H2A H 0.0426 0.5931 -0.0099 0.031 Uiso 1 calc 1 R . .
C3 C -0.11068(19) 0.63125(8) -0.02398(7) 0.0304(5) Uani 1 d 1 . . .
H3A H -0.1271 0.6165 -0.0517 0.037 Uiso 1 calc 1 R . .
C4 C -0.18768(17) 0.66769(7) -0.00761(7) 0.0294(4) Uani 1 d 1 . . .
H4 H -0.2542 0.6785 -0.0249 0.035 Uiso 1 calc 1 R . .
C5 C 0.31520(16) 0.57780(6) 0.06140(6) 0.0201(4) Uani 1 d 1 . . .
C6 C 0.41472(17) 0.56229(7) 0.03438(6) 0.0251(4) Uani 1 d 1 . . .
H6 H 0.4664 0.5379 0.0451 0.030 Uiso 1 calc 1 R . .
C7 C 0.38686(16) 0.54637(7) 0.13131(6) 0.0223(4) Uani 1 d 1 . . .
C8 C 0.36922(17) 0.50565(7) 0.16643(7) 0.0265(4) Uani 1 d 1 . . .
C9 C 0.23705(17) 0.50138(7) 0.18420(7) 0.0288(4) Uani 1 d 1 . . .
H9A H 0.2153 0.5305 0.2002 0.043 Uiso 1 calc 1 R . .
H9B H 0.2314 0.4741 0.2044 0.043 Uiso 1 calc 1 R . .
H9C H 0.1814 0.4968 0.1592 0.043 Uiso 1 calc 1 R . .
C10 C 0.4032(2) 0.45875(8) 0.14078(8) 0.0415(5) Uani 1 d 1 . . .
H10A H 0.3941 0.4314 0.1606 0.062 Uiso 1 calc 1 R . .
H10B H 0.4873 0.4607 0.1305 0.062 Uiso 1 calc 1 R . .
H10C H 0.3493 0.4550 0.1152 0.062 Uiso 1 calc 1 R . .
C11 C 0.45887(19) 0.51298(8) 0.20587(7) 0.0370(5) Uani 1 d 1 . . .
H11A H 0.4377 0.5422 0.2218 0.055 Uiso 1 calc 1 R . .
H11B H 0.5417 0.5156 0.1944 0.055 Uiso 1 calc 1 R . .
H11C H 0.4536 0.4858 0.2261 0.055 Uiso 1 calc 1 R . .
Co1 Co 0.1250 0.576720(13) 0.1250 0.01715(14) Uani 1 d 2 S T P
K2 K 0.6250 0.6250 0.07082(2) 0.02883(17) Uani 1 d 2 S T P
N1 N 0.1250 0.6250 0.06940(7) 0.0186(4) Uani 1 d 2 S T P
N2 N 0.28907(13) 0.55626(5) 0.10380(5) 0.0197(3) Uani 1 d 1 . . .
O1 O 0.48987(13) 0.56510(5) 0.12750(5) 0.0313(3) Uani 1 d 1 . . .

loop_
_atom_site_aniso_label
_atom_site_aniso_U_11
_atom_site_aniso_U_22
_atom_site_aniso_U_33
_atom_site_aniso_U_23
_atom_site_aniso_U_13
_atom_site_aniso_U_12
C1 0.0212(9) 0.0197(8) 0.0198(9) 0.0028(7) -0.0016(7) -0.0032(7)
C2 0.0295(10) 0.0249(9) 0.0224(9) -0.0016(7) -0.0005(7) -0.0016(7)
C3 0.0346(11) 0.0355(11) 0.0212(10) -0.0014(8) -0.0064(8) -0.0067(8)
C4 0.0233(10) 0.0385(11) 0.0265(10) 0.0074(8) -0.0088(8) -0.0037(8)
C5 0.0187(9) 0.0207(8) 0.0207(9) -0.0020(7) 0.0022(7) -0.0044(7)
C6 0.0189(9) 0.0287(9) 0.0278(10) -0.0044(8) 0.0010(7) 0.0004(7)
C7 0.0180(9) 0.0244(9) 0.0245(9) 0.0010(7) 0.0030(7) 0.0028(7)
C8 0.0236(10) 0.0267(10) 0.0292(10) 0.0069(8) 0.0009(7) 0.0058(7)
C9 0.0264(10) 0.0291(10) 0.0311(10) 0.0105(8) 0.0028(8) 0.0011(8)
C10 0.0482(13) 0.0306(11) 0.0456(13) 0.0057(10) 0.0095(11) 0.0117(10)
C11 0.0280(10) 0.0491(12) 0.0338(11) 0.0150(10) -0.0039(8) 0.0042(9)
Co1 0.0143(2) 0.0190(2) 0.0182(2) 0.000 0.00172(14) 0.000
K2 0.0236(3) 0.0366(3) 0.0264(3) 0.000 0.000 -0.0056(2)
N1 0.0175(10) 0.0198(10) 0.0186(11) 0.000 0.000 -0.0001(7)
N2 0.0164(7) 0.0220(7) 0.0209(8) 0.0016(6) 0.0019(6) 0.0012(6)
O1 0.0182(7) 0.0421(8) 0.0337(8) 0.0085(6) -0.0017(5) -0.0043(6)

loop_
_atom_type_symbol
_atom_type_description
_atom_type_scat_dispersion_real
_atom_type_scat_dispersion_imag
_atom_type_scat_source
C C 0.0181 0.0091 'International Tables Vol C Tables 4.2.6.8 and 6.1.1.4'
H H 0.0000 0.0000 'International Tables Vol C Tables 4.2.6.8 and 6.1.1.4'
N N 0.0311 0.0180 'International Tables Vol C Tables 4.2.6.8 and 6.1.1.4'
O O 0.0492 0.0322 'International Tables Vol C Tables 4.2.6.8 and 6.1.1.4'
K K 0.3868 1.0657 'International Tables Vol C Tables 4.2.6.8 and 6.1.1.4'
Co Co -2.3653 3.6143 'International Tables Vol C Tables 4.2.6.8 and 6.1.1.4'

loop_
_geom_angle_atom_site_label_1
_geom_angle_atom_site_label_2
_geom_angle_atom_site_label_3
_geom_angle
_geom_angle_site_symmetry_1
_geom_angle_site_symmetry_3
C2 C1 C5 118.03(16) . 14_455
C2 C1 N1 123.11(16) . .
C5 C1 N1 118.86(15) 14_455 .
C1 C2 H2A 118.8 . .
C3 C2 C1 122.46(18) . .
C3 C2 H2A 118.8 . .
C2 C3 H3A 120.4 . .
C2 C3 C4 119.17(18) . .
C4 C3 H3A 120.4 . .
C3 C4 H4 120.2 . .
C3 C4 K2 110.81(13) . 1_455
C6 C4 C3 119.55(18) 14_455 .
C6 C4 H4 120.2 14_455 .
C6 C4 K2 67.75(11) 14_455 1_455
K2 C4 H4 91.3 1_455 .
C1 C5 N2 119.04(15) 14_455 .
C6 C5 C1 118.78(16) . 14_455
C6 C5 N2 121.86(16) . .
C4 C6 C5 121.75(18) 14_455 .
C4 C6 H6 119.1 14_455 .
C4 C6 K2 87.52(11) 14_455 .
C5 C6 H6 119.1 . .
C5 C6 K2 101.45(11) . .
K2 C6 H6 80.8 . .
N2 C7 C8 116.85(16) . .
O1 C7 C8 118.57(16) . .
O1 C7 N2 124.33(17) . .
C7 C8 C10 104.45(17) . .
C9 C8 C7 113.80(15) . .
C9 C8 C10 109.11(17) . .
C9 C8 C11 110.00(16) . .
C11 C8 C7 109.80(16) . .
C11 C8 C10 109.49(17) . .
C8 C9 H9A 109.5 . .
C8 C9 H9B 109.5 . .
C8 C9 H9C 109.5 . .
H9A C9 H9B 109.5 . .
H9A C9 H9C 109.5 . .
H9B C9 H9C 109.5 . .
C8 C10 H10A 109.5 . .
C8 C10 H10B 109.5 . .
C8 C10 H10C 109.5 . .
H10A C10 H10B 109.5 . .
H10A C10 H10C 109.5 . .
H10B C10 H10C 109.5 . .
C8 C11 H11A 109.5 . .
C8 C11 H11B 109.5 . .
C8 C11 H11C 109.5 . .
H11A C11 H11B 109.5 . .
H11A C11 H11C 109.5 . .
H11B C11 H11C 109.5 . .
N1 Co1 Co1 51.00(4) . 14_455
N1 Co1 Co1 51.00(4) 11_454 14_455
N1 Co1 N1 102.00(7) 11_454 .
N2 Co1 Co1 106.67(4) 11_454 14_455
N2 Co1 Co1 106.67(4) . 14_455
N2 Co1 N1 115.35(4) 11_454 .
N2 Co1 N1 115.35(4) . 11_454
N2 Co1 N1 86.15(4) 11_454 11_454
N2 Co1 N1 86.15(4) . .
N2 Co1 N2 146.66(8) . 11_454
C4 K2 C4 90.64(7) 1_655 14_455
C6 K2 C4 114.35(5) 14 14_455
C6 K2 C4 114.35(5) . 1_655
C6 K2 C4 24.74(5) . 14_455
C6 K2 C4 24.74(5) 14 1_655
C6 K2 C6 138.70(7) . 14
C6 K2 K2 110.65(4) . 11_554
C6 K2 K2 110.65(4) 14 11_554
K2 K2 C4 134.68(3) 11_554 14_455
K2 K2 C4 134.68(3) 11_554 1_655
O1 K2 C4 83.56(4) 14 1_655
O1 K2 C4 106.53(4) 11_554 1_655
O1 K2 C4 83.56(4) . 14_455
O1 K2 C4 121.06(5) 8_554 1_655
O1 K2 C4 121.06(5) 11_554 14_455
O1 K2 C4 164.32(5) 14 14_455
O1 K2 C4 106.53(4) 8_554 14_455
O1 K2 C4 164.32(5) . 1_655
O1 K2 C6 105.00(5) 11_554 .
O1 K2 C6 98.20(5) 11_554 14
O1 K2 C6 160.76(5) . 14
O1 K2 C6 98.20(5) 8_554 .
O1 K2 C6 105.00(5) 8_554 14
O1 K2 C6 58.83(5) . .
O1 K2 C6 160.76(5) 14 .
O1 K2 C6 58.83(5) 14 14
O1 K2 K2 55.30(3) 8_554 11_554
O1 K2 K2 55.30(3) 11_554 11_554
O1 K2 K2 52.78(3) . 11_554
O1 K2 K2 52.78(3) 14 11_554
O1 K2 O1 110.60(6) 11_554 8_554
O1 K2 O1 74.61(6) 11_554 14
O1 K2 O1 74.61(6) 8_554 .
O1 K2 O1 105.57(6) . 14
O1 K2 O1 64.96(6) 11_554 .
O1 K2 O1 64.96(6) 8_554 14
C1 N1 C1 115.6(2) 14_455 .
C1 N1 Co1 124.58(8) 14_455 14_455
C1 N1 Co1 124.58(8) . .
C1 N1 Co1 105.10(8) . 14_455
C1 N1 Co1 105.11(8) 14_455 .
Co1 N1 Co1 78.00(7) 14_455 .
C5 N2 Co1 110.03(11) . .
C7 N2 C5 117.20(14) . .
C7 N2 Co1 124.69(12) . .
C7 O1 K2 141.42(12) . .
C7 O1 K2 134.29(12) . 11_554
K2 O1 K2 71.91(4) 11_554 .

loop_
_geom_bond_atom_site_label_1
_geom_bond_atom_site_label_2
_geom_bond_distance
_geom_bond_site_symmetry_2
C1 C2 1.398(3) .
C1 C5 1.410(2) 14_455
C1 N1 1.429(2) .
C2 H2A 0.9300 .
C2 C3 1.385(3) .
C3 H3A 0.9300 .
C3 C4 1.391(3) .
C4 H4 0.9300 .
C4 C6 1.379(3) 14_455
C4 K2 3.294(2) 1_455
C5 C1 1.410(2) 14_455
C5 C6 1.406(3) .
C5 N2 1.414(2) .
C6 C4 1.379(3) 14_455
C6 H6 0.9300 .
C6 K2 3.0512(18) .
C7 C8 1.539(3) .
C7 N2 1.361(2) .
C7 O1 1.233(2) .
C8 C9 1.527(3) .
C8 C10 1.542(3) .
C8 C11 1.529(3) .
C9 H9A 0.9600 .
C9 H9B 0.9600 .
C9 H9C 0.9600 .
C10 H10A 0.9600 .
C10 H10B 0.9600 .
C10 H10C 0.9600 .
C11 H11A 0.9600 .
C11 H11B 0.9600 .
C11 H11C 0.9600 .
Co1 Co1 2.6586(7) 14_455
Co1 N1 2.1123(16) 11_454
Co1 N1 2.1123(16) .
Co1 N2 1.9639(14) .
Co1 N2 1.9639(14) 11_454
K2 C4 3.294(2) 1_655
K2 C4 3.294(2) 14_455
K2 C6 3.0512(18) 14
K2 K2 3.1992(12) 11_554
K2 O1 2.6803(14) 8_554
K2 O1 2.6802(14) 11_554
K2 O1 2.7670(14) .
K2 O1 2.7671(14) 14
N1 C1 1.429(2) 14_455
N1 Co1 2.1123(16) 14_455
O1 K2 2.6802(14) 11_554

loop_
_geom_torsion_atom_site_label_1
_geom_torsion_atom_site_label_2
_geom_torsion_atom_site_label_3
_geom_torsion_atom_site_label_4
_geom_torsion
_geom_torsion_site_symmetry_1
_geom_torsion_site_symmetry_4
C1 C2 C3 C4 1.0(3) . .
C1 C5 C6 C4 4.4(3) 14_455 14_455
C1 C5 C6 K2 98.64(15) 14_455 .
C1 C5 N2 C7 -144.20(17) 14_455 .
C1 C5 N2 Co1 6.08(19) 14_455 .
C2 C1 N1 C1 32.33(13) . 14_455
C2 C1 N1 Co1 -100.63(19) . .
C2 C1 N1 Co1 173.70(14) . 14_455
C2 C3 C4 C6 -2.6(3) . 14_455
C2 C3 C4 K2 -78.1(2) . 1_455
C4 C6 K2 C4 -17.63(15) 14_455 1_655
C4 C6 K2 C6 -12.10(10) 14_455 14
C4 C6 K2 K2 167.90(10) 14_455 11_554
C4 C6 K2 O1 -134.03(11) 14_455 11_554
C4 C6 K2 O1 139.77(15) 14_455 14
C4 C6 K2 O1 111.98(12) 14_455 8_554
C4 C6 K2 O1 178.36(13) 14_455 .
C4 K2 O1 C7 -26.8(2) 14_455 .
C4 K2 O1 C7 -95.6(3) 1_655 .
C4 K2 O1 K2 124.15(16) 1_655 11_554
C4 K2 O1 K2 -166.99(4) 14_455 11_554
C5 C1 C2 C3 3.3(3) 14_455 .
C5 C1 N1 C1 -148.15(17) 14_455 14_455
C5 C1 N1 Co1 78.90(16) 14_455 .
C5 C1 N1 Co1 -6.77(16) 14_455 14_455
C5 C6 K2 C4 -121.92(19) . 14_455
C5 C6 K2 C4 -139.54(11) . 1_655
C5 C6 K2 C6 -134.01(12) . 14
C5 C6 K2 K2 45.98(12) . 11_554
C5 C6 K2 O1 104.06(12) . 11_554
C5 C6 K2 O1 17.8(2) . 14
C5 C6 K2 O1 -9.94(12) . 8_554
C5 C6 K2 O1 56.44(11) . .
C6 C5 N2 C7 42.3(2) . .
C6 C5 N2 Co1 -167.37(14) . .
C6 K2 O1 C7 173.87(19) 14 .
C6 K2 O1 C7 -27.5(2) . .
C6 K2 O1 K2 -167.68(6) . 11_554
C6 K2 O1 K2 33.64(16) 14 11_554
C8 C7 N2 C5 -155.24(16) . .
C8 C7 N2 Co1 59.3(2) . .
C8 C7 O1 K2 166.88(14) . .
C8 C7 O1 K2 -71.3(2) . 11_554
Co1 Co1 N1 C1 122.93(9) 14_455 14_455
Co1 Co1 N1 C1 -100.20(12) 14_455 .
Co1 Co1 N2 C5 -54.88(11) 14_455 .
Co1 Co1 N2 C7 92.69(14) 14_455 .
K2 K2 O1 C7 140.2(2) 11_554 .
N1 C1 C2 C3 -177.21(16) . .
N1 Co1 N1 C1 122.93(9) 11_454 14_455
N1 Co1 N1 C1 -100.20(12) 11_454 .
N1 Co1 N1 Co1 0.0 11_454 14_455
N1 Co1 N2 C5 -7.62(11) . .
N1 Co1 N2 C5 -109.08(11) 11_454 .
N1 Co1 N2 C7 38.49(16) 11_454 .
N1 Co1 N2 C7 139.95(15) . .
N2 C5 C6 C4 177.91(16) . 14_455
N2 C5 C6 K2 -87.89(16) . .
N2 C7 C8 C9 -32.4(2) . .
N2 C7 C8 C10 86.5(2) . .
N2 C7 C8 C11 -156.20(17) . .
N2 C7 O1 K2 114.63(18) . 11_554
N2 C7 O1 K2 -7.2(3) . .
N2 Co1 N1 C1 -8.78(14) 11_454 .
N2 Co1 N1 C1 7.81(9) . 14_455
N2 Co1 N1 C1 -145.66(9) 11_454 14_455
N2 Co1 N1 C1 144.69(13) . .
N2 Co1 N1 Co1 91.42(5) 11_454 14_455
N2 Co1 N1 Co1 -115.12(4) . 14_455
N2 Co1 N2 C5 125.11(11) 11_454 .
N2 Co1 N2 C7 -87.32(14) 11_454 .
O1 C7 C8 C9 153.06(18) . .
O1 C7 C8 C10 -88.0(2) . .
O1 C7 C8 C11 29.3(2) . .
O1 C7 N2 C5 18.9(3) . .
O1 C7 N2 Co1 -126.56(17) . .
O1 K2 O1 C7 -155.5(2) 11_554 .
O1 K2 O1 C7 140.2(2) 14 .
O1 K2 O1 C7 82.39(19) 8_554 .
O1 K2 O1 K2 -57.83(5) 8_554 11_554
O1 K2 O1 K2 64.26(5) 11_554 11_554
O1 K2 O1 K2 0.0 14 11_554
